data_2005036
loop_
_publ_author_name
'Garland, M. T.'
'Manzur, J.'
'Moreno, Y.'
'Spodine, E.'
'Baggio, R.'
'Gonz\'alez, O.'

_publ_section_title
;Dibromo[<i>N</i>-(2-pyridylmethylidene)-2-pyridylmethylamine-<i>N</i>,<i>N</i>',<i>N</i>'']copper(II)
 Complex
;
_journal_issue 6
_journal_name_full 'Acta Crystallographica Section C'
_journal_page_first 1405
_journal_page_last 1407
_journal_paper_doi 10.1107/S0108270195017021
_journal_volume 52
_journal_year 1996
_chemical_formula_iupac '[Cu Br2 (C12 H11 N3)]'
_chemical_formula_sum 'C12 H11 Br2 Cu N3'
_chemical_formula_weight 420.60
_chemical_name_systematic
;
 ?
;
_space_group_IT_number 14
_symmetry_cell_setting monoclinic
_symmetry_space_group_name_Hall '-P 2yn'
_symmetry_space_group_name_H-M 'P 1 21/n 1'
_audit_creation_method SHELXL
_cell_angle_alpha 90.00
_cell_angle_beta 90.93
_cell_angle_gamma 90.00
_cell_formula_units_Z 4
_cell_length_a 7.941(3)
_cell_length_b 12.810(4)
_cell_length_c 13.509(4)
_cell_measurement_reflns_used 25
_cell_measurement_temperature 293(2)
_cell_measurement_theta_max 12.5
_cell_measurement_theta_min 7.5
_cell_volume 1374.0(8)
_computing_cell_refinement P3/P4/PC
_computing_data_collection 'P3/P4/PC (Siemens, 1991)'
_computing_data_reduction 'XDISK SHELXTL/PC (Sheldrick, 1991)'
_computing_molecular_graphics 'XP SHELXTL/PC'
_computing_publication_material 'CIFTAB SHELXL93; PARST93 (Nardelli, 1983)'
_computing_structure_refinement 'SHELXL93 (Sheldrick, 1993)'
_computing_structure_solution 'XS SHELXTL/PC'
_diffrn_ambient_temperature 293(2)
_diffrn_measurement_device 'Siemens R3m difractometer'
_diffrn_measurement_method \q/2\q
_diffrn_radiation_monochromator graphite
_diffrn_radiation_source 'fine-focus sealed tube'
_diffrn_radiation_type MoK\a
_diffrn_radiation_wavelength 0.71073
_diffrn_reflns_av_R_equivalents 0.0102
_diffrn_reflns_av_sigmaI/netI 0.0318
_diffrn_reflns_limit_h_max 8
_diffrn_reflns_limit_h_min -3
_diffrn_reflns_limit_k_max 13
_diffrn_reflns_limit_k_min -2
_diffrn_reflns_limit_l_max 14
_diffrn_reflns_limit_l_min -14
_diffrn_reflns_number 2021
_diffrn_reflns_theta_max 22.52
_diffrn_reflns_theta_min 2.19
_diffrn_standards_decay_% 0.0
_diffrn_standards_interval_count 98
_diffrn_standards_number 2
_exptl_absorpt_coefficient_mu 7.390
_exptl_absorpt_correction_T_max 0.956
_exptl_absorpt_correction_T_min 0.502
_exptl_absorpt_correction_type 'semi-empirical (\y scan)'
_exptl_crystal_colour Deep_blue
_exptl_crystal_density_diffrn 2.033
_exptl_crystal_description Prisms
_exptl_crystal_F_000 812
_exptl_crystal_size_max 0.68
_exptl_crystal_size_mid 0.40
_exptl_crystal_size_min 0.30
_refine_diff_density_max 0.800
_refine_diff_density_min -0.414
_refine_ls_extinction_method none
_refine_ls_goodness_of_fit_all 1.013
_refine_ls_goodness_of_fit_obs 1.083
_refine_ls_hydrogen_treatment
;
H atoms calculated riding on host atom. Disordered model for those
attached to C6 and C7, to take account of the high degree of
delocalization in the C-N bonds
;
_refine_ls_matrix_type full
_refine_ls_number_parameters 163
_refine_ls_number_reflns 1785
_refine_ls_number_restraints 0
_refine_ls_restrained_S_all 1.013
_refine_ls_restrained_S_obs 1.083
_refine_ls_R_factor_all 0.0432
_refine_ls_R_factor_obs 0.0301
_refine_ls_shift/esd_max 0.000
_refine_ls_shift/esd_mean 0.000
_refine_ls_structure_factor_coef Fsqd
_refine_ls_weighting_details 'w=1/[\s^2^(Fo^2^)+(0.0485P)^2^] where P=(Fo^2^+2Fc^2^)/3'
_refine_ls_weighting_scheme calc
_refine_ls_wR_factor_all 0.0770
_refine_ls_wR_factor_obs 0.0731
_reflns_number_observed 1440
_reflns_number_total 1785
_reflns_observed_criterion >2sigma(I)
_cod_data_source_file na1146.cif
_cod_data_source_block tmp
_cod_depositor_comments
;
The following automatic conversions were performed:
'_symmetry_cell_setting' value 'Monoclinic' changed to 'monoclinic'
according to '/home/saulius/struct/CIF-dictionaries/cif_core.dic'
dictionary named 'cif_core.dic' version 2.4.1 from 2010-06-29.

Automatic conversion script
Id: cif_fix_enum 1527 2010-12-29 10:47:43Z saulius 

The following automatic conversions were performed:

'_symmetry_cell_setting' value 'Monoclinic' changed to 'monoclinic'
according to /home/saulius/struct/CIF-dictionaries/cif_core.dic
dictionary named 'cif_core.dic' version 2.4.1 from
2010-06-29.

'_geom_bond_publ_flag' value 'Y' changed to 'y'
according to /home/saulius/struct/CIF-dictionaries/cif_core.dic
dictionary named 'cif_core.dic' version 2.4.1 from 2010-06-29 (21
time).

'_geom_angle_publ_flag' value 'Y' changed to 'y' according to
/home/saulius/struct/CIF-dictionaries/cif_core.dic dictionary named
'cif_core.dic' version 2.4.1 from 2010-06-29 (35
times).

'_geom_torsion_publ_flag' value 'N' changed to 'n' according
to /home/saulius/struct/CIF-dictionaries/cif_core.dic dictionary
named 'cif_core.dic' version 2.4.1 from 2010-06-29 (54 times).

Automatic conversion script
Id: cif_fix_values 1715 2011-07-08 13:25:40Z adriana 

The following automatic conversions were performed:

'_refine_ls_weighting_scheme' value 'calc
w=1/[\s^2^(Fo^2^)+(0.0485P)^2^] where P=(Fo^2^+2Fc^2^)/3' was changed
to 'calc'. New tag '_refine_ls_weighting_details' was created. The
value of the new tag was set to 'w=1/[\s^2^(Fo^2^)+(0.0485P)^2^]
where P=(Fo^2^+2Fc^2^)/3'.

Automatic conversion script
Id: cif_fix_values 3143 2015-03-26 13:38:13Z robertas 
;
_cod_original_sg_symbol_H-M 'P 21/n'
_cod_database_code 2005036

loop_
_symmetry_equiv_pos_as_xyz
'x, y, z'
'-x+1/2, y+1/2, -z+1/2'
'-x, -y, -z'
'x-1/2, -y-1/2, z-1/2'

loop_
_atom_site_aniso_label
_atom_site_aniso_U_11
_atom_site_aniso_U_22
_atom_site_aniso_U_33
_atom_site_aniso_U_12
_atom_site_aniso_U_13
_atom_site_aniso_U_23
Br1 0.0399(4) 0.0475(4) 0.0450(4) 0.0046(3) -0.0011(3) 0.0047(3)
Br2 0.0514(4) 0.0533(4) 0.0377(3) 0.0041(3) 0.0099(3) -0.0025(3)
Cu1 0.0402(4) 0.0356(4) 0.0302(4) -0.0016(3) 0.0007(3) -0.0007(3)
N1 0.037(3) 0.033(3) 0.045(3) 0.005(2) -0.004(2) -0.003(2)
N2 0.043(3) 0.039(3) 0.029(2) 0.005(2) -0.001(2) -0.001(2)
N3 0.037(3) 0.034(3) 0.037(3) 0.004(2) 0.001(2) 0.004(2)
C1 0.053(4) 0.051(4) 0.058(4) -0.004(4) 0.003(3) -0.002(3)
C2 0.060(5) 0.043(4) 0.094(6) -0.007(4) 0.003(4) -0.001(4)
C3 0.054(5) 0.045(4) 0.105(6) -0.017(4) -0.020(4) -0.018(4)
C4 0.055(4) 0.052(4) 0.061(4) -0.004(4) -0.016(4) -0.016(4)
C5 0.041(4) 0.039(4) 0.048(4) 0.008(3) -0.007(3) -0.010(3)
C6 0.063(4) 0.062(4) 0.036(3) -0.005(4) -0.002(3) -0.008(3)
C7 0.041(4) 0.055(4) 0.041(3) 0.002(3) -0.001(3) 0.002(3)
C8 0.029(3) 0.037(3) 0.045(3) 0.006(3) -0.005(3) 0.009(3)
C9 0.031(3) 0.047(4) 0.054(4) 0.003(3) 0.000(3) 0.018(3)
C10 0.037(4) 0.035(4) 0.074(5) 0.003(3) 0.004(3) 0.003(3)
C11 0.044(4) 0.038(4) 0.063(4) -0.003(3) 0.008(3) -0.008(3)
C12 0.043(4) 0.040(4) 0.043(3) 0.003(3) 0.000(3) -0.003(3)

loop_
_atom_site_label
_atom_site_occupancy
_atom_site_fract_x
_atom_site_fract_y
_atom_site_fract_z
_atom_site_U_iso_or_equiv
_atom_site_thermal_displace_type
_atom_site_calc_flag
_atom_site_refinement_flags
_atom_site_type_symbol
Br1 1 .13491(7) .27353(5) .35676(4) .0441(2) Uani d . Br
Br2 1 .54997(8) .14313(5) .25117(4) .0474(2) Uani d . Br
Cu1 1 .41313(8) .17649(5) .40608(5) .0353(2) Uani d . Cu
N1 1 .5548(6) .3027(4) .4481(3) .0384(11) Uani d . N
N2 1 .3818(6) .1730(4) .5501(3) .0372(11) Uani d . N
N3 1 .3038(5) .0333(3) .4208(3) .0361(11) Uani d . N
C1 1 .6547(8) .3607(5) .3924(5) .054(2) Uani d . C
H1A 1 .6642(8) .3417(5) .3240(5) .080 Uiso d R H
C2 1 .7476(9) .4428(5) .4309(6) .066(2) Uani d . C
H2A 1 .8171(9) .4845(5) .3889(6) .080 Uiso d R H
C3 1 .7387(9) .4644(5) .5303(6) .068(2) Uani d . C
H3A 1 .8025(9) .5206(5) .5592(6) .080 Uiso d R H
C4 1 .6388(8) .4052(5) .5872(5) .056(2) Uani d . C
H4A 1 .6319(8) .4211(5) .6565(5) .080 Uiso d R H
C5 1 .5478(7) .3241(4) .5458(4) .0428(15) Uani d . C
C6 1 .4409(8) .2542(5) .6033(4) .054(2) Uani d . C
H6A .50 .4151(8) .2656(5) .6716(4) .080 Uiso d PR H
H6B .50 .3474(8) .2933(5) .6279(4) .080 Uiso d PR H
H6C .50 .5042(8) .2283(5) .6592(4) .080 Uiso d PR H
C7 1 .2948(7) .0914(5) .5890(4) .046(2) Uani d . C
H7A .50 .2645(7) .0868(5) .6573(4) .080 Uiso d PR H
H7B .50 .3610(7) .0603(5) .6413(4) .080 Uiso d PR H
H7C .50 .1924(7) .1168(5) .6170(4) .080 Uiso d PR H
C8 1 .2536(6) .0108(4) .5134(4) .0369(14) Uani d . C
C9 1 .1677(7) -.0798(5) .5344(4) .044(2) Uani d . C
H9A 1 .1384(7) -.0956(5) .6015(4) .080 Uiso d R H
C10 1 .1290(7) -0.1493(5) .4591(5) .049(2) Uani d . C
H10A 1 .0644(7) -0.2110(5) .4722(5) .080 Uiso d R H
C11 1 .1792(7) -0.1267(5) .3653(5) .048(2) Uani d . C
H11A 1 .1570(7) -0.1749(5) .3123(5) .080 Uiso d R H
C12 1 .2657(7) -.0348(4) .3484(4) .0421(14) Uani d . C
H12A 1 .2989(7) -.0180(4) .2823(4) .080 Uiso d R H

loop_
_atom_type_symbol
_atom_type_description
_atom_type_scat_dispersion_real
_atom_type_scat_dispersion_imag
_atom_type_scat_source
C C 0.0033 0.0016 'International Tables Vol C Tables 4.2.6.8 and 6.1.1.4'
H H 0.0000 0.0000 'International Tables Vol C Tables 4.2.6.8 and 6.1.1.4'
N N 0.0061 0.0033 'International Tables Vol C Tables 4.2.6.8 and 6.1.1.4'
Cu Cu 0.3201 1.2651 'International Tables Vol C Tables 4.2.6.8 and 6.1.1.4'
Br Br -0.2901 2.4595 'International Tables Vol C Tables 4.2.6.8 and 6.1.1.4'

loop_
_geom_angle_atom_site_label_1
_geom_angle_atom_site_label_2
_geom_angle_atom_site_label_3
_geom_angle
_geom_angle_publ_flag
N2 Cu1 N3 79.8(2) y
N2 Cu1 N1 79.7(2) y
N3 Cu1 N1 156.5(2) y
N2 Cu1 Br2 157.04(13) y
N3 Cu1 Br2 97.09(13) y
N1 Cu1 Br2 97.32(14) y
N2 Cu1 Br1 98.23(13) y
N3 Cu1 Br1 95.36(12) y
N1 Cu1 Br1 98.86(12) y
Br2 Cu1 Br1 104.72(3) y
C1 N1 C5 118.4(5) y
C1 N1 Cu1 128.0(4) y
C5 N1 Cu1 113.6(4) y
C6 N2 C7 124.2(5) y
C6 N2 Cu1 117.5(4) y
C7 N2 Cu1 118.2(4) y
C12 N3 C8 118.0(5) y
C12 N3 Cu1 127.3(4) y
C8 N3 Cu1 114.5(4) y
N1 C1 C2 122.1(6) y
C3 C2 C1 119.1(7) y
C4 C3 C2 119.0(6) y
C3 C4 C5 120.2(6) y
N1 C5 C4 121.3(6) y
N1 C5 C6 115.4(5) y
C4 C5 C6 123.3(6) y
N2 C6 C5 112.9(5) y
N2 C7 C8 112.1(5) y
N3 C8 C9 121.7(5) y
N3 C8 C7 115.1(5) y
C9 C8 C7 123.3(5) y
C8 C9 C10 119.7(5) y
C11 C10 C9 118.8(6) y
C10 C11 C12 119.1(6) y
N3 C12 C11 122.7(5) y

loop_
_geom_bond_atom_site_label_1
_geom_bond_atom_site_label_2
_geom_bond_distance
_geom_bond_publ_flag
Br1 Cu1 2.6120(10) y
Br2 Cu1 2.4120(10) y
Cu1 N2 1.966(4) y
Cu1 N3 2.041(5) y
Cu1 N1 2.045(5) y
N1 C1 1.330(7) y
N1 C5 1.349(7) y
N2 C6 1.345(7) y
N2 C7 1.363(7) y
N3 C12 1.340(7) y
N3 C8 1.351(7) y
C1 C2 1.381(8) y
C2 C3 1.374(9) y
C3 C4 1.348(9) y
C4 C5 1.379(8) y
C5 C6 1.465(8) y
C7 C8 1.484(8) y
C8 C9 1.378(8) y
C9 C10 1.383(8) y
C10 C11 1.366(8) y
C11 C12 1.383(8) y

loop_
_geom_contact_atom_site_label_1
_geom_contact_atom_site_label_2
_geom_contact_distance
_geom_contact_site_symmetry_2
BR1 H11A 2.92 3_555
BR1 H3A 2.91 2_666
BR1 H6C 2.85 4_545
BR1 H10A 2.93 2_556
BR2 H12A 2.91 1_555
BR2 H11A 2.97 3_555
BR2 H1A 2.87 1_555
BR2 H2A 2.98 3_645

loop_
_geom_torsion_atom_site_label_1
_geom_torsion_atom_site_label_2
_geom_torsion_atom_site_label_3
_geom_torsion_atom_site_label_4
_geom_torsion
_geom_torsion_publ_flag
N2 Cu1 N1 C1 172.8(5) n
N3 Cu1 N1 C1 143.2(5) n
Br2 Cu1 N1 C1 15.9(5) n
Br1 Cu1 N1 C1 -90.3(5) n
N2 Cu1 N1 C5 -4.1(4) n
N3 Cu1 N1 C5 -33.8(7) n
Br2 Cu1 N1 C5 -161.1(4) n
Br1 Cu1 N1 C5 92.7(4) n
N3 Cu1 N2 C6 176.7(5) n
N1 Cu1 N2 C6 8.3(4) n
Br2 Cu1 N2 C6 92.8(5) n
Br1 Cu1 N2 C6 -89.3(4) n
N3 Cu1 N2 C7 -6.4(4) n
N1 Cu1 N2 C7 -174.8(4) n
Br2 Cu1 N2 C7 -90.3(5) n
Br1 Cu1 N2 C7 87.6(4) n
N2 Cu1 N3 C12 179.2(5) n
N1 Cu1 N3 C12 -151.2(5) n
Br2 Cu1 N3 C12 -23.8(5) n
Br1 Cu1 N3 C12 81.8(4) n
N2 Cu1 N3 C8 5.0(4) n
N1 Cu1 N3 C8 34.7(7) n
Br2 Cu1 N3 C8 162.0(3) n
Br1 Cu1 N3 C8 -92.4(3) n
C5 N1 C1 C2 -1.4(9) n
Cu1 N1 C1 C2 -178.2(5) n
N1 C1 C2 C3 1.0(10) n
C1 C2 C3 C4 -0.3(10) n
C2 C3 C4 C5 0.2(10) n
C1 N1 C5 C4 1.2(8) n
Cu1 N1 C5 C4 178.5(4) n
C1 N1 C5 C6 -177.5(5) n
Cu1 N1 C5 C6 -0.2(6) n
C3 C4 C5 N1 -0.6(9) n
C3 C4 C5 C6 178.0(6) n
C7 N2 C6 C5 172.7(5) n
Cu1 N2 C6 C5 -10.6(7) n
N1 C5 C6 N2 6.8(8) n
C4 C5 C6 N2 -171.9(5) n
C6 N2 C7 C8 -177.0(5) n
Cu1 N2 C7 C8 6.3(6) n
C12 N3 C8 C9 1.0(7) n
Cu1 N3 C8 C9 175.7(4) n
C12 N3 C8 C7 -177.9(5) n
Cu1 N3 C8 C7 -3.2(6) n
N2 C7 C8 N3 -1.8(7) n
N2 C7 C8 C9 179.3(5) n
N3 C8 C9 C10 -1.1(8) n
C7 C8 C9 C10 177.7(5) n
C8 C9 C10 C11 0.8(8) n
C9 C10 C11 C12 -0.5(9) n
C8 N3 C12 C11 -0.7(8) n
Cu1 N3 C12 C11 -174.7(4) n
C10 C11 C12 N3 0.5(9) n
